data_1558930
loop_
_publ_author_name
'Cui, Lei'
'Jian, Zhongbao'

_publ_section_title
;
 A N-bridged strategy enables hemilabile phosphine--carbonyl palladium and
 nickel catalysts to mediate ethylene polymerization and copolymerization
 with polar vinyl monomers
;
_journal_issue 38
_journal_name_full 'Polymer Chemistry'
_journal_page_first 6187
_journal_page_last 6193
_journal_paper_doi 10.1039/D0PY01106A
_journal_volume 11
_journal_year 2020
_chemical_formula_sum 'C23 H25 Cl N O3 P Pd'
_chemical_formula_weight 536.26
_space_group_crystal_system triclinic
_space_group_IT_number 2
_space_group_name_Hall '-P 1'
_space_group_name_H-M_alt 'P -1'
_atom_sites_solution_hydrogens geom
_audit_creation_method SHELXL-2018/3
_audit_update_record
;
2019-12-26 deposited with the CCDC.	2020-08-28 downloaded from the CCDC.
;
_cell_angle_alpha 78.0730(10)
_cell_angle_beta 86.9240(10)
_cell_angle_gamma 70.4470(10)
_cell_formula_units_Z 2
_cell_length_a 8.6330(4)
_cell_length_b 10.4214(5)
_cell_length_c 16.3267(8)
_cell_measurement_reflns_used 9839
_cell_measurement_temperature 173(2)
_cell_measurement_theta_max 27.4371
_cell_measurement_theta_min 2.7911
_cell_volume 1354.10(11)
_computing_cell_refinement 'Bruker SMART'
_computing_data_collection 'Bruker SMART'
_computing_data_reduction 'Bruker SAINT'
_computing_molecular_graphics 'Bruker SHELXTL'
_computing_publication_material 'Bruker SHELXTL'
_computing_structure_refinement 'Bruker SHELXTL'
_computing_structure_solution 'Bruker SHELXTL'
_diffrn_ambient_temperature 173(2)
_diffrn_measured_fraction_theta_full 0.995
_diffrn_measured_fraction_theta_max 0.986
_diffrn_measurement_device_type 'CCD area detector'
_diffrn_measurement_method 'phi and omega scans'
_diffrn_radiation_monochromator graphite
_diffrn_radiation_source 'sealed tube'
_diffrn_radiation_type MoK\a
_diffrn_radiation_wavelength 0.71073
_diffrn_reflns_av_R_equivalents 0.0271
_diffrn_reflns_av_unetI/netI 0.0217
_diffrn_reflns_Laue_measured_fraction_full 0.995
_diffrn_reflns_Laue_measured_fraction_max 0.986
_diffrn_reflns_limit_h_max 11
_diffrn_reflns_limit_h_min -11
_diffrn_reflns_limit_k_max 13
_diffrn_reflns_limit_k_min -13
_diffrn_reflns_limit_l_max 21
_diffrn_reflns_limit_l_min -21
_diffrn_reflns_number 28327
_diffrn_reflns_point_group_measured_fraction_full 0.995
_diffrn_reflns_point_group_measured_fraction_max 0.986
_diffrn_reflns_theta_full 25.242
_diffrn_reflns_theta_max 27.440
_diffrn_reflns_theta_min 2.504
_exptl_absorpt_coefficient_mu 0.863
_exptl_absorpt_correction_type none
_exptl_crystal_colour white
_exptl_crystal_density_diffrn 1.315
_exptl_crystal_description block
_exptl_crystal_F_000 544
_exptl_crystal_size_max 0.260
_exptl_crystal_size_mid 0.180
_exptl_crystal_size_min 0.110
_exptl_transmission_factor_max 0.7456
_exptl_transmission_factor_min 0.6464
_refine_diff_density_max 4.511
_refine_diff_density_min -0.669
_refine_diff_density_rms 0.103
_refine_ls_extinction_method none
_refine_ls_goodness_of_fit_ref 0.996
_refine_ls_hydrogen_treatment 'riding mode'
_refine_ls_matrix_type full
_refine_ls_number_parameters 271
_refine_ls_number_reflns 6106
_refine_ls_number_restraints 0
_refine_ls_restrained_S_all 0.996
_refine_ls_R_factor_all 0.0441
_refine_ls_R_factor_gt 0.0408
_refine_ls_shift/su_max 0.001
_refine_ls_shift/su_mean 0.000
_refine_ls_structure_factor_coef Fsqd
_refine_ls_weighting_details 'w=1/[\s^2^(Fo^2^)+(0.0453P)^2^+4.4627P] where P=(Fo^2^+2Fc^2^)/3'
_refine_ls_weighting_scheme calc
_refine_ls_wR_factor_gt 0.1023
_refine_ls_wR_factor_ref 0.1050
_reflns_Friedel_coverage 0.000
_reflns_number_gt 5680
_reflns_number_total 6106
_reflns_threshold_expression 'I > 2\s(I)'
_cod_data_source_file d0py01106a2.cif
_cod_data_source_block 0_sq
_cod_depositor_comments 'Adding full bibliography for 1558929--1558930.cif.'
_cod_database_code 1558930
_shelx_shelxl_version_number 2018/3
_shelx_space_group_comment
;
The symmetry employed for this shelxl refinement is uniquely defined
by the following loop, which should always be used as a source of
symmetry information in preference to the above space-group names.
They are only intended as comments.
;
_shelx_estimated_absorpt_t_min 0.807
_shelx_estimated_absorpt_t_max 0.911

loop_
_space_group_symop_operation_xyz
'x, y, z'
'-x, -y, -z'

loop_
_atom_site_label
_atom_site_type_symbol
_atom_site_fract_x
_atom_site_fract_y
_atom_site_fract_z
_atom_site_U_iso_or_equiv
_atom_site_adp_type
_atom_site_occupancy
_atom_site_site_symmetry_order
_atom_site_calc_flag
_atom_site_refinement_flags_posn
_atom_site_refinement_flags_adp
_atom_site_refinement_flags_occupancy
_atom_site_disorder_assembly
_atom_site_disorder_group
Pd1 Pd 0.64332(3) 0.61100(2) 0.21702(2) 0.02212(8) Uani 1 1 d . . . . .
P1 P 0.38381(9) 0.71437(8) 0.18201(5) 0.02173(16) Uani 1 1 d . . . . .
Cl1 Cl 0.91514(9) 0.46723(8) 0.25570(5) 0.02875(16) Uani 1 1 d . . . . .
O1 O 0.5353(3) 0.4784(3) 0.30647(17) 0.0406(6) Uani 1 1 d . . . . .
O2 O 0.4548(3) 0.7852(2) 0.00889(15) 0.0303(5) Uani 1 1 d . . . . .
O3 O 0.3763(3) 0.8819(3) 0.30159(16) 0.0414(6) Uani 1 1 d . . . . .
N1 N 0.2892(3) 0.6440(3) 0.26787(16) 0.0248(5) Uani 1 1 d . . . . .
C1 C 0.3862(4) 0.5312(3) 0.3199(2) 0.0283(6) Uani 1 1 d . . . . .
C2 C 0.1131(4) 0.7085(4) 0.2834(2) 0.0322(7) Uani 1 1 d . . . . .
H2A H 0.065287 0.788958 0.238300 0.048 Uiso 1 1 calc R U . . .
H2B H 0.056589 0.640662 0.285082 0.048 Uiso 1 1 calc R U . . .
H2C H 0.100314 0.738872 0.337029 0.048 Uiso 1 1 calc R U . . .
C3 C 0.3167(4) 0.4660(4) 0.3966(2) 0.0306(7) Uani 1 1 d . . . . .
C4 C 0.2882(9) 0.5251(7) 0.4654(3) 0.081(2) Uani 1 1 d . . . . .
H4A H 0.305454 0.611097 0.463252 0.097 Uiso 1 1 calc R U . . .
C5 C 0.2341(9) 0.4600(8) 0.5385(3) 0.088(2) Uani 1 1 d . . . . .
H5A H 0.214269 0.501423 0.586416 0.105 Uiso 1 1 calc R U . . .
C6 C 0.2096(6) 0.3380(7) 0.5418(3) 0.0707(17) Uani 1 1 d . . . . .
H6A H 0.174642 0.292545 0.592313 0.085 Uiso 1 1 calc R U . . .
C7 C 0.2347(10) 0.2804(7) 0.4733(4) 0.096(2) Uani 1 1 d . . . . .
H7A H 0.214964 0.195426 0.475373 0.116 Uiso 1 1 calc R U . . .
C8 C 0.2893(8) 0.3448(6) 0.3997(3) 0.0711(17) Uani 1 1 d . . . . .
H8A H 0.307272 0.303646 0.351760 0.085 Uiso 1 1 calc R U . . .
C9 C 0.2709(4) 0.8974(3) 0.1699(2) 0.0261(6) Uani 1 1 d . . . . .
C10 C 0.2806(4) 0.9644(3) 0.2348(2) 0.0299(7) Uani 1 1 d . . . . .
C11 C 0.1912(5) 1.1047(4) 0.2283(2) 0.0363(8) Uani 1 1 d . . . . .
H11A H 0.196868 1.150706 0.271993 0.044 Uiso 1 1 calc R U . . .
C12 C 0.0944(5) 1.1769(4) 0.1582(3) 0.0392(8) Uani 1 1 d . . . . .
H12A H 0.033488 1.272634 0.154232 0.047 Uiso 1 1 calc R U . . .
C13 C 0.0841(5) 1.1132(4) 0.0939(3) 0.0380(8) Uani 1 1 d . . . . .
H13A H 0.017481 1.164498 0.045798 0.046 Uiso 1 1 calc R U . . .
C14 C 0.1722(4) 0.9733(3) 0.1000(2) 0.0306(7) Uani 1 1 d . . . . .
H14A H 0.164956 0.928583 0.055927 0.037 Uiso 1 1 calc R U . . .
C15 C 0.3779(6) 0.9379(5) 0.3734(3) 0.0578(12) Uani 1 1 d . . . . .
H15A H 0.451864 0.866957 0.416156 0.087 Uiso 1 1 calc R U . . .
H15B H 0.416406 1.018041 0.358187 0.087 Uiso 1 1 calc R U . . .
H15C H 0.266545 0.967552 0.395551 0.087 Uiso 1 1 calc R U . . .
C16 C 0.3155(4) 0.6568(3) 0.09717(18) 0.0216(6) Uani 1 1 d . . . . .
C17 C 0.3681(4) 0.6963(3) 0.01594(19) 0.0231(6) Uani 1 1 d . . . . .
C18 C 0.3310(4) 0.6450(3) -0.0498(2) 0.0273(6) Uani 1 1 d . . . . .
H18A H 0.366652 0.671881 -0.104724 0.033 Uiso 1 1 calc R U . . .
C19 C 0.2417(4) 0.5545(3) -0.0346(2) 0.0299(7) Uani 1 1 d . . . . .
H19A H 0.216708 0.518949 -0.079420 0.036 Uiso 1 1 calc R U . . .
C20 C 0.1887(4) 0.5154(3) 0.0448(2) 0.0310(7) Uani 1 1 d . . . . .
H20A H 0.126505 0.453893 0.054442 0.037 Uiso 1 1 calc R U . . .
C21 C 0.2263(4) 0.5661(3) 0.1109(2) 0.0271(6) Uani 1 1 d . . . . .
H21A H 0.190729 0.538293 0.165737 0.033 Uiso 1 1 calc R U . . .
C22 C 0.5019(5) 0.8388(4) -0.0722(2) 0.0428(9) Uani 1 1 d . . . . .
H22A H 0.563254 0.901012 -0.067859 0.064 Uiso 1 1 calc R U . . .
H22B H 0.571375 0.761784 -0.097429 0.064 Uiso 1 1 calc R U . . .
H22C H 0.403370 0.890428 -0.107400 0.064 Uiso 1 1 calc R U . . .
C23 C 0.7239(5) 0.7570(4) 0.1424(3) 0.0448(10) Uani 1 1 d . . . . .
H23A H 0.843476 0.729926 0.148692 0.067 Uiso 1 1 calc R U . . .
H23B H 0.695424 0.764444 0.083931 0.067 Uiso 1 1 calc R U . . .
H23C H 0.671594 0.846950 0.158717 0.067 Uiso 1 1 calc R U . . .

loop_
_atom_site_aniso_label
_atom_site_aniso_U_11
_atom_site_aniso_U_22
_atom_site_aniso_U_33
_atom_site_aniso_U_23
_atom_site_aniso_U_13
_atom_site_aniso_U_12
Pd1 0.02364(13) 0.02202(12) 0.02192(12) -0.00651(9) 0.00202(8) -0.00814(9)
P1 0.0240(4) 0.0208(4) 0.0217(4) -0.0071(3) 0.0011(3) -0.0076(3)
Cl1 0.0247(4) 0.0312(4) 0.0291(4) -0.0078(3) 0.0026(3) -0.0069(3)
O1 0.0301(13) 0.0369(14) 0.0391(14) 0.0058(11) 0.0156(11) -0.0010(10)
O2 0.0318(12) 0.0332(12) 0.0296(12) -0.0043(9) 0.0054(9) -0.0177(10)
O3 0.0515(16) 0.0384(14) 0.0351(13) -0.0192(11) -0.0083(12) -0.0075(12)
N1 0.0256(13) 0.0273(13) 0.0223(12) -0.0083(10) 0.0037(10) -0.0085(10)
C1 0.0313(16) 0.0297(16) 0.0235(15) -0.0078(12) 0.0062(12) -0.0090(13)
C2 0.0247(16) 0.0356(18) 0.0356(18) -0.0092(14) 0.0036(13) -0.0084(13)
C3 0.0259(15) 0.0414(19) 0.0217(15) -0.0041(13) 0.0045(12) -0.0093(14)
C4 0.131(6) 0.098(4) 0.043(3) -0.038(3) 0.042(3) -0.069(4)
C5 0.107(5) 0.133(6) 0.029(2) -0.025(3) 0.032(3) -0.047(5)
C6 0.047(3) 0.098(4) 0.042(3) 0.023(3) 0.015(2) -0.016(3)
C7 0.145(7) 0.093(5) 0.073(4) -0.007(3) 0.047(4) -0.079(5)
C8 0.113(5) 0.084(4) 0.044(3) -0.018(2) 0.031(3) -0.070(4)
C9 0.0270(15) 0.0207(14) 0.0316(16) -0.0093(12) 0.0026(12) -0.0071(12)
C10 0.0296(16) 0.0287(16) 0.0353(17) -0.0124(13) 0.0045(13) -0.0117(13)
C11 0.0394(19) 0.0306(17) 0.045(2) -0.0187(15) 0.0125(16) -0.0146(15)
C12 0.0370(19) 0.0229(16) 0.053(2) -0.0109(15) 0.0107(16) -0.0039(14)
C13 0.0319(18) 0.0285(17) 0.046(2) -0.0055(15) -0.0016(15) -0.0005(14)
C14 0.0291(16) 0.0266(16) 0.0345(17) -0.0088(13) -0.0013(13) -0.0052(13)
C15 0.066(3) 0.065(3) 0.046(2) -0.033(2) -0.008(2) -0.011(2)
C16 0.0225(14) 0.0213(13) 0.0212(14) -0.0073(11) 0.0011(11) -0.0060(11)
C17 0.0204(13) 0.0204(13) 0.0257(15) -0.0040(11) 0.0016(11) -0.0036(11)
C18 0.0260(15) 0.0283(15) 0.0219(14) -0.0068(12) 0.0018(11) -0.0008(12)
C19 0.0311(16) 0.0279(16) 0.0298(16) -0.0133(13) -0.0049(13) -0.0032(13)
C20 0.0336(17) 0.0269(16) 0.0375(18) -0.0096(13) -0.0027(14) -0.0143(13)
C21 0.0294(16) 0.0275(15) 0.0271(15) -0.0074(12) 0.0037(12) -0.0122(13)
C22 0.049(2) 0.040(2) 0.038(2) 0.0032(16) 0.0108(17) -0.0213(18)
C23 0.047(2) 0.0334(19) 0.057(2) 0.0089(17) -0.0191(19) -0.0239(17)

loop_
_atom_type_symbol
_atom_type_description
_atom_type_scat_dispersion_real
_atom_type_scat_dispersion_imag
_atom_type_scat_source
C C 0.0033 0.0016 'International Tables Vol C Tables 4.2.6.8 and 6.1.1.4'
N N 0.0061 0.0033 'International Tables Vol C Tables 4.2.6.8 and 6.1.1.4'
O O 0.0106 0.0060 'International Tables Vol C Tables 4.2.6.8 and 6.1.1.4'
P P 0.1023 0.0942 'International Tables Vol C Tables 4.2.6.8 and 6.1.1.4'
Cl Cl 0.1484 0.1585 'International Tables Vol C Tables 4.2.6.8 and 6.1.1.4'
Pd Pd -0.9988 1.0072 'International Tables Vol C Tables 4.2.6.8 and 6.1.1.4'
H H 0.0000 0.0000 'International Tables Vol C Tables 4.2.6.8 and 6.1.1.4'

loop_
_geom_angle_atom_site_label_1
_geom_angle_atom_site_label_2
_geom_angle_atom_site_label_3
_geom_angle
_geom_angle_site_symmetry_1
_geom_angle_site_symmetry_3
_geom_angle_publ_flag
C23 Pd1 P1 95.67(12) . . ?
C23 Pd1 O1 171.59(15) . . ?
P1 Pd1 O1 80.29(7) . . ?
C23 Pd1 Cl1 91.49(12) . . ?
P1 Pd1 Cl1 171.17(3) . . ?
O1 Pd1 Cl1 93.26(7) . . ?
N1 P1 C9 101.88(14) . . ?
N1 P1 C16 102.07(13) . . ?
C9 P1 C16 106.30(14) . . ?
N1 P1 Pd1 101.36(9) . . ?
C9 P1 Pd1 126.71(11) . . ?
C16 P1 Pd1 114.61(10) . . ?
C1 O1 Pd1 115.5(2) . . ?
C17 O2 C22 118.4(3) . . ?
C10 O3 C15 118.6(3) . . ?
C1 N1 C2 122.4(3) . . ?
C1 N1 P1 116.5(2) . . ?
C2 N1 P1 121.1(2) . . ?
O1 C1 N1 121.8(3) . . ?
O1 C1 C3 118.0(3) . . ?
N1 C1 C3 120.3(3) . . ?
C4 C3 C8 119.6(4) . . ?
C4 C3 C1 120.0(4) . . ?
C8 C3 C1 120.4(3) . . ?
C3 C4 C5 120.1(6) . . ?
C6 C5 C4 120.1(5) . . ?
C7 C6 C5 120.0(5) . . ?
C6 C7 C8 120.4(6) . . ?
C3 C8 C7 119.9(5) . . ?
C14 C9 C10 119.1(3) . . ?
C14 C9 P1 122.6(2) . . ?
C10 C9 P1 118.3(3) . . ?
O3 C10 C11 125.1(3) . . ?
O3 C10 C9 115.3(3) . . ?
C11 C10 C9 119.6(3) . . ?
C12 C11 C10 119.8(3) . . ?
C13 C12 C11 121.4(3) . . ?
C12 C13 C14 119.2(3) . . ?
C9 C14 C13 120.9(3) . . ?
C21 C16 C17 119.2(3) . . ?
C21 C16 P1 122.3(2) . . ?
C17 C16 P1 118.2(2) . . ?
O2 C17 C18 124.9(3) . . ?
O2 C17 C16 114.8(3) . . ?
C18 C17 C16 120.3(3) . . ?
C19 C18 C17 119.5(3) . . ?
C18 C19 C20 120.8(3) . . ?
C19 C20 C21 119.9(3) . . ?
C16 C21 C20 120.4(3) . . ?

loop_
_geom_bond_atom_site_label_1
_geom_bond_atom_site_label_2
_geom_bond_distance
_geom_bond_site_symmetry_2
_geom_bond_publ_flag
Pd1 C23 2.033(4) . ?
Pd1 P1 2.1850(8) . ?
Pd1 O1 2.189(2) . ?
Pd1 Cl1 2.3590(8) . ?
P1 N1 1.738(3) . ?
P1 C9 1.802(3) . ?
P1 C16 1.815(3) . ?
O1 C1 1.247(4) . ?
O2 C17 1.357(4) . ?
O2 C22 1.421(4) . ?
O3 C10 1.359(4) . ?
O3 C15 1.416(4) . ?
N1 C1 1.345(4) . ?
N1 C2 1.474(4) . ?
C1 C3 1.493(4) . ?
C3 C4 1.363(6) . ?
C3 C8 1.351(6) . ?
C4 C5 1.387(7) . ?
C5 C6 1.347(9) . ?
C6 C7 1.350(9) . ?
C7 C8 1.390(7) . ?
C9 C14 1.390(5) . ?
C9 C10 1.404(4) . ?
C10 C11 1.391(5) . ?
C11 C12 1.378(6) . ?
C12 C13 1.373(6) . ?
C13 C14 1.386(5) . ?
C16 C21 1.385(4) . ?
C16 C17 1.403(4) . ?
C17 C18 1.388(4) . ?
C18 C19 1.384(5) . ?
C19 C20 1.378(5) . ?
C20 C21 1.392(4) . ?
